data_4001497
loop_
_publ_author_name
'Assoud, Abdeljalil'
'Kleinke, Katja M.'
'Kleinke, Holger'

_publ_section_title
;
 Synthesis, Structure, and Electronic Structure of the Ternary Sulfide
 La7Sb9S24
;
_journal_issue 4
_journal_name_full 'Chemistry of Materials'
_journal_page_first 1041
_journal_paper_doi 10.1021/cm052254v
_journal_volume 18
_journal_year 2006
_chemical_formula_sum 'La7.13 S24 Sb8.87'
_chemical_formula_weight 2839.88
_chemical_name_systematic
;
 ?
;
_space_group_IT_number 14
_symmetry_cell_setting monoclinic
_symmetry_space_group_name_Hall '-P 2ybc'
_symmetry_space_group_name_H-M 'P 1 21/c 1'
_atom_sites_solution_hydrogens geom
_atom_sites_solution_primary direct
_atom_sites_solution_secondary difmap
_audit_creation_method SHELXL-97
_cell_angle_alpha 90.00
_cell_angle_beta 90.105(2)
_cell_angle_gamma 90.00
_cell_formula_units_Z 2
_cell_length_a 8.7115(9)
_cell_length_b 14.3450(15)
_cell_length_c 15.2657(16)
_cell_measurement_temperature 293(2)
_cell_volume 1907.7(3)
_computing_structure_refinement 'SHELXL-97 (Sheldrick, 1997)'
_computing_structure_solution 'SHELXS-97 (Sheldrick, 1990)'
_diffrn_ambient_temperature 293(2)
_diffrn_measured_fraction_theta_full 0.994
_diffrn_measured_fraction_theta_max 0.994
_diffrn_radiation_monochromator graphite
_diffrn_radiation_source 'fine-focus sealed tube'
_diffrn_radiation_type MoK\a
_diffrn_radiation_wavelength 0.71073
_diffrn_reflns_av_R_equivalents 0.0439
_diffrn_reflns_av_sigmaI/netI 0.0523
_diffrn_reflns_limit_h_max 12
_diffrn_reflns_limit_h_min -12
_diffrn_reflns_limit_k_max 19
_diffrn_reflns_limit_k_min -20
_diffrn_reflns_limit_l_max 21
_diffrn_reflns_limit_l_min -20
_diffrn_reflns_number 15686
_diffrn_reflns_theta_full 30.00
_diffrn_reflns_theta_max 30.00
_diffrn_reflns_theta_min 1.95
_exptl_absorpt_coefficient_mu 15.271
_exptl_absorpt_correction_T_max 1.00
_exptl_absorpt_correction_T_min 0.67
_exptl_absorpt_correction_type empirical
_exptl_absorpt_process_details sadabs
_exptl_crystal_colour black
_exptl_crystal_density_diffrn 4.944
_exptl_crystal_density_method 'not measured'
_exptl_crystal_description needle-like
_exptl_crystal_F_000 2486
_exptl_crystal_size_max 0.13
_exptl_crystal_size_mid 0.02
_exptl_crystal_size_min 0.004
_refine_diff_density_max 1.871
_refine_diff_density_min -1.786
_refine_diff_density_rms 0.324
_refine_ls_extinction_coef 0.00008(2)
_refine_ls_extinction_expression Fc^*^=kFc[1+0.001xFc^2^\l^3^/sin(2\q)]^-1/4^
_refine_ls_extinction_method SHELXL
_refine_ls_goodness_of_fit_ref 1.051
_refine_ls_hydrogen_treatment mixed
_refine_ls_matrix_type full
_refine_ls_number_parameters 186
_refine_ls_number_reflns 5535
_refine_ls_number_restraints 0
_refine_ls_restrained_S_all 1.051
_refine_ls_R_factor_all 0.0551
_refine_ls_R_factor_gt 0.0432
_refine_ls_shift/su_max 0.000
_refine_ls_shift/su_mean 0.000
_refine_ls_structure_factor_coef Fsqd
_refine_ls_weighting_details 'calc w=1/[\s^2^(Fo^2^)+(0.0300P)^2^+0.0000P] where P=(Fo^2^+2Fc^2^)/3'
_refine_ls_weighting_scheme calc
_refine_ls_wR_factor_gt 0.0837
_refine_ls_wR_factor_ref 0.0888
_reflns_number_gt 4728
_reflns_number_total 5535
_reflns_threshold_expression >2sigma(I)
_cod_data_source_file cm052254vsi20051011_124637.cif
_cod_data_source_block La7Sb9S12
_cod_original_sg_symbol_H-M 'P 21/c'
_cod_database_code 4001497

loop_
_symmetry_equiv_pos_as_xyz
'x, y, z'
'-x, y+1/2, -z+1/2'
'-x, -y, -z'
'x, -y-1/2, z-1/2'

loop_
_atom_site_label
_atom_site_type_symbol
_atom_site_fract_x
_atom_site_fract_y
_atom_site_fract_z
_atom_site_U_iso_or_equiv
_atom_site_adp_type
_atom_site_occupancy
_atom_site_symmetry_multiplicity
_atom_site_calc_flag
_atom_site_refinement_flags
La1 La 0.11972(17) 0.08998(13) 0.10290(10) 0.0138(2) Uani 0.567(3) 1 d P
La2 La 0.12863(5) 0.29432(3) 0.32823(3) 0.01322(10) Uani 1 1 d .
La3 La 0.62778(5) 0.28271(3) 0.32866(3) 0.01464(11) Uani 1 1 d .
La4 La 0.63002(5) 0.09757(3) 0.09279(3) 0.01336(10) Uani 1 1 d .
Sb1 Sb 0.1211(3) 0.05788(17) 0.09369(17) 0.0138(2) Uani 0.433(3) 1 d P
Sb2 Sb 0.13232(6) 0.50596(4) 0.17185(3) 0.01354(12) Uani 1 1 d .
Sb3 Sb 0.36789(7) 0.34858(4) 0.03591(3) 0.01626(12) Uani 1 1 d .
Sb4 Sb 0.37989(6) 0.03507(4) 0.32423(4) 0.01642(12) Uani 1 1 d .
Sb5 Sb 0.87837(6) 0.35009(4) 0.05245(3) 0.01399(12) Uani 1 1 d .
S1 S 0.0899(2) 0.55692(14) 0.74340(13) 0.0142(4) Uani 1 1 d .
S2 S 0.1050(2) 0.29054(14) 0.13190(13) 0.0133(4) Uani 1 1 d .
S3 S 0.1258(2) 0.46678(13) 0.42835(13) 0.0143(4) Uani 1 1 d .
S4 S 0.1301(2) 0.65542(13) 0.25146(13) 0.0150(4) Uani 1 1 d .
S5 S 0.1312(2) 0.79419(14) 0.03389(13) 0.0150(4) Uani 1 1 d .
S6 S 0.1689(2) 0.10818(13) 0.41994(12) 0.0130(4) Uani 1 1 d .
S7 S 0.3478(2) 0.44499(14) 0.26101(13) 0.0143(4) Uani 1 1 d .
S8 S 0.3733(2) 0.53252(13) 0.59421(13) 0.0129(4) Uani 1 1 d .
S9 S 0.3841(2) 0.17565(14) 0.23159(13) 0.0150(4) Uani 1 1 d .
S10 S 0.3855(2) 0.30684(14) 0.47285(13) 0.0146(4) Uani 1 1 d .
S11 S 0.5827(2) 0.09878(14) 0.42505(13) 0.0153(4) Uani 1 1 d .
S12 S 0.6498(2) 0.29943(14) 0.13530(13) 0.0140(4) Uani 1 1 d .

loop_
_atom_site_aniso_label
_atom_site_aniso_U_11
_atom_site_aniso_U_22
_atom_site_aniso_U_33
_atom_site_aniso_U_23
_atom_site_aniso_U_13
_atom_site_aniso_U_12
La1 0.0110(3) 0.0155(8) 0.0150(4) -0.0023(5) -0.0006(3) -0.0004(6)
La2 0.0105(2) 0.0154(2) 0.0138(2) 0.00195(17) 0.00148(16) 0.00049(16)
La3 0.0125(2) 0.0187(2) 0.0127(2) -0.00267(17) -0.00013(17) -0.00093(17)
La4 0.0116(2) 0.0150(2) 0.0134(2) 0.00029(17) 0.00050(16) 0.00000(17)
Sb1 0.0110(3) 0.0155(8) 0.0150(4) -0.0023(5) -0.0006(3) -0.0004(6)
Sb2 0.0122(2) 0.0167(3) 0.0118(2) -0.00079(19) 0.00060(19) -0.0005(2)
Sb3 0.0200(3) 0.0149(3) 0.0139(2) -0.0017(2) -0.0001(2) 0.0020(2)
Sb4 0.0161(3) 0.0155(3) 0.0177(3) 0.0003(2) 0.0004(2) -0.0015(2)
Sb5 0.0122(2) 0.0125(2) 0.0173(3) 0.0008(2) -0.0003(2) -0.00053(19)
S1 0.0098(8) 0.0178(9) 0.0148(9) -0.0005(7) 0.0007(7) 0.0005(7)
S2 0.0115(9) 0.0165(9) 0.0120(9) 0.0018(7) -0.0002(7) -0.0013(7)
S3 0.0156(9) 0.0131(9) 0.0143(9) 0.0008(7) 0.0021(7) 0.0013(7)
S4 0.0171(9) 0.0129(9) 0.0149(9) -0.0017(7) 0.0017(7) -0.0019(7)
S5 0.0160(9) 0.0147(9) 0.0144(9) -0.0027(7) 0.0011(7) 0.0004(7)
S6 0.0093(8) 0.0156(9) 0.0141(9) -0.0013(7) 0.0000(7) -0.0015(7)
S7 0.0108(9) 0.0178(9) 0.0143(9) 0.0003(7) 0.0008(7) -0.0003(7)
S8 0.0114(9) 0.0115(8) 0.0156(9) 0.0004(7) 0.0005(7) -0.0001(7)
S9 0.0157(9) 0.0158(9) 0.0136(9) -0.0002(7) 0.0001(7) 0.0000(7)
S10 0.0133(9) 0.0130(9) 0.0176(10) -0.0001(7) -0.0004(7) -0.0014(7)
S11 0.0097(8) 0.0208(10) 0.0155(9) -0.0021(8) 0.0009(7) 0.0016(7)
S12 0.0103(8) 0.0186(10) 0.0130(9) -0.0008(7) 0.0005(7) -0.0005(7)

loop_
_atom_type_symbol
_atom_type_description
_atom_type_scat_dispersion_real
_atom_type_scat_dispersion_imag
_atom_type_scat_source
S S 0.1246 0.1234 'International Tables Vol C Tables 4.2.6.8 and 6.1.1.4'
Sb Sb -0.5866 1.5461 'International Tables Vol C Tables 4.2.6.8 and 6.1.1.4'
La La -0.2871 2.4523 'International Tables Vol C Tables 4.2.6.8 and 6.1.1.4'

loop_
_geom_angle_atom_site_label_1
_geom_angle_atom_site_label_2
_geom_angle_atom_site_label_3
_geom_angle
_geom_angle_site_symmetry_1
_geom_angle_site_symmetry_3
S3 La1 S3 70.75(8) 4_565 2_545
S3 La1 S8 75.95(7) 4_565 4_565
S3 La1 S8 101.28(8) 2_545 4_565
S3 La1 S2 115.77(8) 4_565 .
S3 La1 S2 127.74(8) 2_545 .
S8 La1 S2 130.97(8) 4_565 .
S3 La1 S1 118.50(8) 4_565 4_565
S3 La1 S1 67.40(7) 2_545 4_565
S8 La1 S1 70.58(7) 4_565 4_565
S2 La1 S1 125.28(8) . 4_565
S3 La1 S4 138.76(8) 4_565 2_545
S3 La1 S4 77.75(6) 2_545 2_545
S8 La1 S4 137.35(8) 4_565 2_545
S2 La1 S4 65.26(6) . 2_545
S1 La1 S4 69.95(6) 4_565 2_545
S3 La1 S9 132.12(7) 4_565 .
S3 La1 S9 150.86(8) 2_545 .
S8 La1 S9 73.24(6) 4_565 .
S2 La1 S9 64.40(6) . .
S1 La1 S9 84.07(6) 4_565 .
S4 La1 S9 87.25(6) 2_545 .
S3 La1 S10 63.49(6) 4_565 4_565
S3 La1 S10 133.95(8) 2_545 4_565
S8 La1 S10 73.11(6) 4_565 4_565
S2 La1 S10 71.84(6) . 4_565
S1 La1 S10 141.27(7) 4_565 4_565
S4 La1 S10 137.08(8) 2_545 4_565
S9 La1 S10 72.93(6) . 4_565
S3 La2 S2 122.62(6) . .
S3 La2 S6 120.47(6) . .
S2 La2 S6 116.87(5) . .
S3 La2 S1 65.72(6) . 3_566
S2 La2 S1 67.34(5) . 3_566
S6 La2 S1 148.17(5) . 3_566
S3 La2 S7 65.26(5) . .
S2 La2 S7 73.74(5) . .
S6 La2 S7 134.75(5) . .
S1 La2 S7 77.05(5) 3_566 .
S3 La2 S5 68.66(5) . 2_545
S2 La2 S5 129.04(5) . 2_545
S6 La2 S5 76.69(5) . 2_545
S1 La2 S5 77.77(5) 3_566 2_545
S7 La2 S5 133.30(5) . 2_545
S3 La2 S10 65.74(6) . .
S2 La2 S10 138.46(5) . .
S6 La2 S10 69.21(5) . .
S1 La2 S10 130.70(5) 3_566 .
S7 La2 S10 75.62(5) . .
S5 La2 S10 92.46(5) 2_545 .
S3 La2 S9 135.10(6) . .
S2 La2 S9 64.70(5) . .
S6 La2 S9 70.21(5) . .
S1 La2 S9 130.18(5) 3_566 .
S7 La2 S9 77.54(5) . .
S5 La2 S9 146.29(5) 2_545 .
S10 La2 S9 81.84(5) . .
S3 La2 S4 135.50(6) . 2_545
S2 La2 S4 64.44(5) . 2_545
S6 La2 S4 73.27(5) . 2_545
S1 La2 S4 82.13(5) 3_566 2_545
S7 La2 S4 137.83(5) . 2_545
S5 La2 S4 75.29(5) 2_545 2_545
S10 La2 S4 142.30(5) . 2_545
S9 La2 S4 89.05(5) . 2_545
S8 La3 S12 109.28(6) 3_666 .
S8 La3 S5 70.46(6) 3_666 2_645
S12 La3 S5 130.63(6) . 2_645
S8 La3 S9 131.58(6) 3_666 .
S12 La3 S9 66.31(5) . .
S5 La3 S9 150.88(6) 2_645 .
S8 La3 S11 126.50(6) 3_666 .
S12 La3 S11 123.98(6) . .
S5 La3 S11 78.37(5) 2_645 .
S9 La3 S11 72.80(5) . .
S8 La3 S4 135.50(6) 3_666 2_645
S12 La3 S4 66.62(5) . 2_645
S5 La3 S4 80.08(6) 2_645 2_645
S9 La3 S4 89.13(6) . 2_645
S11 La3 S4 76.40(5) . 2_645
S8 La3 S10 66.63(5) 3_666 .
S12 La3 S10 138.53(5) . .
S5 La3 S10 88.48(5) 2_645 .
S9 La3 S10 85.71(5) . .
S11 La3 S10 70.25(5) . .
S4 La3 S10 146.30(5) 2_645 .
S3 La4 S8 98.74(6) 2_645 4_565
S3 La4 S12 128.46(6) 2_645 .
S8 La4 S12 131.82(6) 4_565 .
S3 La4 S8 72.20(6) 2_645 2_645
S8 La4 S8 78.58(6) 4_565 2_645
S12 La4 S8 120.70(5) . 2_645
S3 La4 S10 136.86(6) 2_645 4_565
S8 La4 S10 76.28(5) 4_565 4_565
S12 La4 S10 74.90(5) . 4_565
S8 La4 S10 64.77(5) 2_645 4_565
S3 La4 S7 64.93(5) 2_645 2_645
S8 La4 S7 66.00(5) 4_565 2_645
S12 La4 S7 121.45(5) . 2_645
S8 La4 S7 117.43(5) 2_645 2_645
S10 La4 S7 139.97(5) 4_565 2_645
S3 La4 S9 143.17(6) 2_645 .
S8 La4 S9 72.90(5) 4_565 .
S12 La4 S9 63.61(5) . .
S8 La4 S9 136.79(5) 2_645 .
S10 La4 S9 77.23(5) 4_565 .
S7 La4 S9 79.30(5) 2_645 .
S3 La4 S5 76.59(5) 2_645 3_665
S8 La4 S5 143.65(5) 4_565 3_665
S12 La4 S5 68.06(5) . 3_665
S8 La4 S5 65.58(5) 2_645 3_665
S10 La4 S5 82.97(5) 4_565 3_665
S7 La4 S5 136.19(5) 2_645 3_665
S9 La4 S5 130.95(5) . 3_665
S3 La4 S4 76.92(5) 2_645 2_645
S8 La4 S4 130.31(5) 4_565 2_645
S12 La4 S4 63.72(5) . 2_645
S8 La4 S4 140.81(5) 2_645 2_645
S10 La4 S4 138.52(5) 4_565 2_645
S7 La4 S4 67.71(5) 2_645 2_645
S9 La4 S4 81.85(5) . 2_645
S5 La4 S4 84.38(5) 3_665 2_645
S3 Sb1 S3 79.19(10) 2_545 4_565
S3 Sb1 S8 117.92(11) 2_545 4_565
S3 Sb1 S8 85.25(10) 4_565 4_565
S3 Sb1 S1 74.03(9) 2_545 4_565
S3 Sb1 S1 136.10(11) 4_565 4_565
S8 Sb1 S1 77.63(9) 4_565 4_565
S4 Sb2 S7 92.46(7) . .
S4 Sb2 S1 92.97(7) . 3_566
S7 Sb2 S1 100.09(7) . 3_566
S10 Sb3 S6 89.51(7) 4_565 4_565
S10 Sb3 S11 87.89(7) 4_565 4_565
S6 Sb3 S11 88.12(6) 4_565 4_565
S10 Sb3 S2 89.26(6) 4_565 .
S6 Sb3 S2 83.23(6) 4_565 .
S11 Sb3 S2 170.91(6) 4_565 .
S9 Sb4 S11 92.45(7) . .
S9 Sb4 S6 90.21(7) . .
S11 Sb4 S6 90.35(6) . .
S5 Sb5 S2 89.91(7) 3_665 1_655
S5 Sb5 S12 90.02(7) 3_665 .
S2 Sb5 S12 106.94(7) 1_655 .
Sb2 S1 Sb1 106.48(9) 3_566 4_566
Sb2 S1 La1 100.58(7) 3_566 4_566
Sb1 S1 La1 8.70(4) 4_566 4_566
Sb2 S1 La2 87.40(6) 3_566 3_566
Sb1 S1 La2 100.25(8) 4_566 3_566
La1 S1 La2 106.69(7) 4_566 3_566
Sb5 S2 Sb3 106.83(7) 1_455 .
Sb5 S2 La1 107.60(8) 1_455 .
Sb3 S2 La1 100.08(7) . .
Sb5 S2 La2 122.50(7) 1_455 .
Sb3 S2 La2 117.05(7) . .
La1 S2 La2 99.58(7) . .
Sb1 S3 Sb1 100.81(10) 2 4_566
Sb1 S3 La1 105.03(10) 2 4_566
Sb1 S3 La1 9.02(5) 4_566 4_566
Sb1 S3 La1 8.47(6) 2 2
Sb1 S3 La1 103.97(10) 4_566 2
La1 S3 La1 109.25(8) 4_566 2
Sb1 S3 La4 106.15(9) 2 2_655
Sb1 S3 La4 102.50(9) 4_566 2_655
La1 S3 La4 108.40(8) 4_566 2_655
La1 S3 La4 97.72(7) 2 2_655
Sb1 S3 La2 112.09(9) 2 .
Sb1 S3 La2 113.73(9) 4_566 .
La1 S3 La2 104.72(7) 4_566 .
La1 S3 La2 116.88(8) 2 .
La4 S3 La2 119.52(7) 2_655 .
Sb2 S4 La3 108.49(7) . 2_655
Sb2 S4 La2 110.83(7) . 2
La3 S4 La2 87.84(5) 2_655 2
Sb2 S4 La1 95.28(7) . 2
La3 S4 La1 155.74(8) 2_655 2
La2 S4 La1 88.19(6) 2 2
Sb2 S4 La4 97.59(6) . 2_655
La3 S4 La4 90.11(5) 2_655 2_655
La2 S4 La4 150.63(7) 2 2_655
La1 S4 La4 81.79(5) 2 2_655
Sb5 S5 La3 110.84(7) 3_665 2_655
Sb5 S5 La2 109.98(7) 3_665 2
La3 S5 La2 92.10(5) 2_655 2
Sb5 S5 La4 96.01(6) 3_665 3_665
La3 S5 La4 89.68(5) 2_655 3_665
La2 S5 La4 151.32(7) 2 3_665
Sb3 S6 Sb4 90.46(6) 4_566 .
Sb3 S6 La2 100.60(6) 4_566 .
Sb4 S6 La2 100.29(6) . .
Sb2 S7 La2 87.77(6) . .
Sb2 S7 La4 100.99(7) . 2_655
La2 S7 La4 106.99(6) . 2_655
Sb1 S8 La1 8.44(6) 4_566 4_566
Sb1 S8 La3 117.54(9) 4_566 3_666
La1 S8 La3 123.09(8) 4_566 3_666
Sb1 S8 La4 109.60(9) 4_566 4_566
La1 S8 La4 101.67(7) 4_566 4_566
La3 S8 La4 126.28(7) 3_666 4_566
Sb1 S8 La4 98.52(8) 4_566 2_655
La1 S8 La4 103.39(7) 4_566 2_655
La3 S8 La4 95.85(6) 3_666 2_655
La4 S8 La4 101.42(6) 4_566 2_655
Sb4 S9 La3 98.41(7) . .
Sb4 S9 La2 99.28(6) . .
La3 S9 La2 89.54(5) . .
Sb4 S9 La4 95.95(6) . .
La3 S9 La4 91.83(5) . .
La2 S9 La4 164.34(7) . .
Sb4 S9 La1 91.50(7) . .
La3 S9 La1 170.08(8) . .
La2 S9 La1 89.26(6) . .
La4 S9 La1 86.71(6) . .
Sb3 S10 La3 102.95(7) 4_566 .
Sb3 S10 La4 102.34(7) 4_566 4_566
La3 S10 La4 90.04(5) . 4_566
Sb3 S10 La2 100.37(7) 4_566 .
La3 S10 La2 88.83(5) . .
La4 S10 La2 156.92(7) 4_566 .
Sb3 S10 La1 97.16(7) 4_566 4_566
La3 S10 La1 159.89(8) . 4_566
La4 S10 La1 86.03(6) 4_566 4_566
La2 S10 La1 87.15(6) . 4_566
Sb4 S11 Sb3 89.90(6) . 4_566
Sb4 S11 La3 96.33(6) . .
Sb3 S11 La3 98.88(6) 4_566 .
Sb5 S12 La3 125.92(8) . .
Sb5 S12 La4 102.79(7) . .
La3 S12 La4 97.74(6) . .

loop_
_geom_bond_atom_site_label_1
_geom_bond_atom_site_label_2
_geom_bond_distance
_geom_bond_site_symmetry_2
La1 S3 2.787(3) 4_565
La1 S3 2.815(3) 2_545
La1 S8 2.826(3) 4_565
La1 S2 2.914(3) .
La1 S1 3.018(3) 4_565
La1 S4 3.252(2) 2_545
La1 S9 3.264(3) .
La1 S10 3.393(2) 4_565
La2 S3 2.908(2) .
La2 S2 3.004(2) .
La2 S6 3.035(2) .
La2 S1 3.060(2) 3_566
La2 S7 3.062(2) .
La2 S5 3.094(2) 2_545
La2 S10 3.146(2) .
La2 S9 3.168(2) .
La2 S4 3.243(2) 2_545
La3 S8 2.900(2) 3_666
La3 S12 2.968(2) .
La3 S5 2.970(2) 2_645
La3 S9 3.008(2) .
La3 S11 3.047(2) .
La3 S4 3.048(2) 2_645
La3 S10 3.072(2) .
La4 S3 2.855(2) 2_645
La4 S8 2.913(2) 4_565
La4 S12 2.972(2) .
La4 S8 3.004(2) 2_645
La4 S10 3.124(2) 4_565
La4 S7 3.132(2) 2_645
La4 S9 3.217(2) .
La4 S5 3.239(2) 3_665
La4 S4 3.270(2) 2_645
Sb1 S3 2.539(3) 2_545
Sb1 S3 2.549(3) 4_565
Sb1 S8 2.551(3) 4_565
Sb1 S1 2.830(3) 4_565
Sb2 S4 2.464(2) .
Sb2 S7 2.476(2) .
Sb2 S1 2.499(2) 3_566
Sb3 S10 2.433(2) 4_565
Sb3 S6 2.552(2) 4_565
Sb3 S11 2.636(2) 4_565
Sb3 S2 2.846(2) .
Sb4 S9 2.463(2) .
Sb4 S11 2.513(2) .
Sb4 S6 2.574(2) .
Sb5 S5 2.455(2) 3_665
Sb5 S2 2.468(2) 1_655
Sb5 S12 2.470(2) .
S1 Sb2 2.499(2) 3_566
S1 Sb1 2.830(3) 4_566
S1 La1 3.018(3) 4_566
S1 La2 3.060(2) 3_566
S2 Sb5 2.468(2) 1_455
S3 Sb1 2.539(3) 2
S3 Sb1 2.549(3) 4_566
S3 La1 2.787(3) 4_566
S3 La1 2.815(3) 2
S3 La4 2.855(2) 2_655
S4 La3 3.048(2) 2_655
S4 La2 3.243(2) 2
S4 La1 3.252(2) 2
S4 La4 3.270(2) 2_655
S5 Sb5 2.455(2) 3_665
S5 La3 2.970(2) 2_655
S5 La2 3.094(2) 2
S5 La4 3.239(2) 3_665
S6 Sb3 2.552(2) 4_566
S7 La4 3.132(2) 2_655
S8 Sb1 2.551(3) 4_566
S8 La1 2.826(3) 4_566
S8 La3 2.900(2) 3_666
S8 La4 2.913(2) 4_566
S8 La4 3.004(2) 2_655
S10 Sb3 2.433(2) 4_566
S10 La4 3.124(2) 4_566
S10 La1 3.393(2) 4_566
S11 Sb3 2.636(2) 4_566
